data_2211033
loop_
_publ_author_name
'Xiao-Fan Zhao'

_publ_section_title
;
 Bis{2,4-dichloro-6-[2-(isopropylamino)ethyliminomethyl]phenolato}cobalt(III)
 perchlorate monohydrate
;
_journal_coeditor_code HB2178
_journal_issue 11
_journal_name_full 'Acta Crystallographica Section E'
_journal_page_first m3065
_journal_page_last m3067
_journal_paper_doi 10.1107/S1600536806043455
_journal_volume 62
_journal_year 2006
_chemical_formula_iupac '[Co (C12 H15 Cl2 N2 O)2] Cl O4 , H2 O'
_chemical_formula_moiety 'C24 H30 Cl4 Co N4 O2 + , Cl O4 - , H2 O'
_chemical_formula_sum 'C24 H32 Cl5 Co N4 O7'
_chemical_formula_weight 724.72
_chemical_name_systematic
;
Bis{2,4-dichloro-6-[2-(isopropylamino)ethyliminomethyl]phenolato}cobalt(III)
perchlorate monohydrate
;
_space_group_IT_number 14
_symmetry_cell_setting monoclinic
_symmetry_space_group_name_Hall '-P 2yn'
_symmetry_space_group_name_H-M 'P 1 21/n 1'
_atom_sites_solution_hydrogens mixed
_atom_sites_solution_primary direct
_atom_sites_solution_secondary difmap
_audit_creation_method SHELXL97
_cell_angle_alpha 90.00
_cell_angle_beta 108.034(2)
_cell_angle_gamma 90.00
_cell_formula_units_Z 4
_cell_length_a 13.715(2)
_cell_length_b 11.123(2)
_cell_length_c 20.990(3)
_cell_measurement_reflns_used 2555
_cell_measurement_temperature 298(2)
_cell_measurement_theta_max 23.7
_cell_measurement_theta_min 2.4
_cell_volume 3044.8(8)
_computing_cell_refinement 'SAINT (Bruker, 2002)'
_computing_data_collection 'SMART (Bruker, 2002)'
_computing_data_reduction SAINT
_computing_molecular_graphics 'SHELXTL (Sheldrick, 1997b)'
_computing_publication_material SHELXL97
_computing_structure_refinement 'SHELXL97 (Sheldrick, 1997a)'
_computing_structure_solution 'SHELXS97 (Sheldrick, 1997a)'
_diffrn_ambient_temperature 298(2)
_diffrn_measured_fraction_theta_full 0.948
_diffrn_measured_fraction_theta_max 0.948
_diffrn_measurement_device_type 'Bruker SMART CCD area-detector'
_diffrn_measurement_method \w
_diffrn_radiation_monochromator graphite
_diffrn_radiation_source 'fine-focus sealed tube'
_diffrn_radiation_type MoK\a
_diffrn_radiation_wavelength 0.71073
_diffrn_reflns_av_R_equivalents 0.0470
_diffrn_reflns_av_sigmaI/netI 0.0662
_diffrn_reflns_limit_h_max 17
_diffrn_reflns_limit_h_min -17
_diffrn_reflns_limit_k_max 13
_diffrn_reflns_limit_k_min -13
_diffrn_reflns_limit_l_max 21
_diffrn_reflns_limit_l_min -26
_diffrn_reflns_number 17040
_diffrn_reflns_theta_full 27.50
_diffrn_reflns_theta_max 27.50
_diffrn_reflns_theta_min 1.58
_diffrn_standards_number 0
_exptl_absorpt_coefficient_mu 1.051
_exptl_absorpt_correction_T_max 0.794
_exptl_absorpt_correction_T_min 0.723
_exptl_absorpt_correction_type multi-scan
_exptl_absorpt_process_details '(SADABS; Sheldrick, 1996)'
_exptl_crystal_colour red
_exptl_crystal_density_diffrn 1.581
_exptl_crystal_density_method 'not measured'
_exptl_crystal_description block
_exptl_crystal_F_000 1488
_exptl_crystal_size_max 0.33
_exptl_crystal_size_mid 0.32
_exptl_crystal_size_min 0.23
_refine_diff_density_max 0.775
_refine_diff_density_min -0.465
_refine_ls_extinction_method none
_refine_ls_goodness_of_fit_ref 1.033
_refine_ls_hydrogen_treatment mixed
_refine_ls_matrix_type full
_refine_ls_number_parameters 380
_refine_ls_number_reflns 6623
_refine_ls_number_restraints 3
_refine_ls_restrained_S_all 1.033
_refine_ls_R_factor_all 0.0975
_refine_ls_R_factor_gt 0.0573
_refine_ls_shift/su_max 0.000
_refine_ls_shift/su_mean 0.000
_refine_ls_structure_factor_coef Fsqd
_refine_ls_weighting_details 'calc w = 1/[\s^2^(Fo^2^)+(0.0682P)^2^+0.4119P] where P=(Fo^2^+2Fc^2^)/3'
_refine_ls_weighting_scheme calc
_refine_ls_wR_factor_gt 0.1340
_refine_ls_wR_factor_ref 0.1528
_reflns_number_gt 4182
_reflns_number_total 6623
_reflns_threshold_expression I>2\s(I)
_cod_data_source_file hb2178.cif
_cod_data_source_block I
_cod_depositor_comments
;
The following automatic conversions were performed:

'_atom_sites_solution_hydrogens' value 'difmap and geom' was changed
to 'mixed'.

Automatic conversion script
Id: cif_fix_values 6452 2018-10-05 10:23:21Z andrius 
;
_cod_original_sg_symbol_H-M 'P 21/n'
_cod_database_code 2211033

loop_
_symmetry_equiv_pos_as_xyz
'x, y, z'
'-x+1/2, y+1/2, -z+1/2'
'-x, -y, -z'
'x-1/2, -y-1/2, z-1/2'

loop_
_atom_site_type_symbol
_atom_site_label
_atom_site_fract_x
_atom_site_fract_y
_atom_site_fract_z
_atom_site_U_iso_or_equiv
_atom_site_adp_type
_atom_site_calc_flag
_atom_site_refinement_flags
_atom_site_occupancy
Co Co1 0.44756(4) 0.27922(5) 0.66026(3) 0.03628(17) Uani d . 1
Cl Cl1 0.15559(9) 0.23941(11) 0.47769(6) 0.0660(4) Uani d . 1
Cl Cl2 0.12091(11) -0.22158(12) 0.53656(8) 0.0854(5) Uani d . 1
Cl Cl3 0.20061(9) 0.16502(11) 0.75979(6) 0.0648(4) Uani d . 1
Cl Cl4 -0.06576(8) 0.46667(12) 0.59351(7) 0.0691(4) Uani d . 1
Cl Cl5 0.64133(9) 0.78044(12) 0.70262(7) 0.0640(3) Uani d . 1
O O1 0.35058(19) 0.2255(2) 0.58000(12) 0.0401(6) Uani d . 1
O O2 0.34637(19) 0.2684(2) 0.70376(12) 0.0399(6) Uani d . 1
O O3 0.5537(3) 0.7505(4) 0.7202(3) 0.1146(16) Uani d . 1
O O4 0.6824(3) 0.6786(4) 0.6827(3) 0.1160(16) Uani d . 1
O O5 0.7183(4) 0.8340(4) 0.7565(2) 0.1186(16) Uani d . 1
O O6 0.6116(4) 0.8612(5) 0.6494(2) 0.1358(19) Uani d . 1
O O7 0.3818(4) 0.3485(5) 0.4699(2) 0.133(2) Uani d D 1
N N1 0.4840(2) 0.1194(3) 0.69076(16) 0.0409(8) Uani d . 1
N N2 0.5480(2) 0.3272(3) 0.74785(16) 0.0445(8) Uani d . 1
H H2 0.6086 0.3362 0.7391 0.053 Uiso calc R 1
N N3 0.4068(2) 0.4367(3) 0.62904(15) 0.0372(7) Uani d . 1
N N4 0.5464(3) 0.3035(3) 0.60751(19) 0.0526(9) Uani d . 1
H H4A 0.5015 0.3019 0.5652 0.063 Uiso calc R 1
C C1 0.3357(3) 0.0247(4) 0.6163(2) 0.0423(9) Uani d . 1
C C2 0.3009(3) 0.1254(3) 0.57542(18) 0.0379(9) Uani d . 1
C C3 0.2050(3) 0.1152(4) 0.5251(2) 0.0445(10) Uani d . 1
C C4 0.1501(3) 0.0105(4) 0.5139(2) 0.0526(11) Uani d . 1
H H4 0.0871 0.0062 0.4804 0.063 Uiso calc R 1
C C5 0.1893(3) -0.0886(4) 0.5528(2) 0.0525(11) Uani d . 1
C C6 0.2796(3) -0.0822(4) 0.6038(2) 0.0516(11) Uani d . 1
H H6 0.3038 -0.1493 0.6304 0.062 Uiso calc R 1
C C7 0.4286(3) 0.0274(4) 0.6710(2) 0.0451(10) Uani d . 1
H H7 0.4502 -0.0442 0.6939 0.054 Uiso calc R 1
C C8 0.5724(3) 0.1146(4) 0.7509(2) 0.0507(11) Uani d . 1
H H8A 0.6355 0.1190 0.7394 0.061 Uiso calc R 1
H H8B 0.5722 0.0404 0.7752 0.061 Uiso calc R 1
C C9 0.5633(3) 0.2204(4) 0.7926(2) 0.0506(11) Uani d . 1
H H9A 0.5054 0.2104 0.8094 0.061 Uiso calc R 1
H H9B 0.6250 0.2294 0.8304 0.061 Uiso calc R 1
C C10 0.5347(4) 0.4418(4) 0.7824(2) 0.0612(13) Uani d . 1
H H10 0.5038 0.5006 0.7472 0.073 Uiso calc R 1
C C11 0.4645(4) 0.4317(5) 0.8249(2) 0.0716(15) Uani d . 1
H H11A 0.4008 0.3960 0.7991 0.107 Uiso calc R 1
H H11B 0.4518 0.5103 0.8395 0.107 Uiso calc R 1
H H11C 0.4962 0.3823 0.8633 0.107 Uiso calc R 1
C C12 0.6389(4) 0.4924(5) 0.8234(3) 0.0859(17) Uani d . 1
H H12A 0.6711 0.4383 0.8593 0.129 Uiso calc R 1
H H12B 0.6295 0.5692 0.8415 0.129 Uiso calc R 1
H H12C 0.6815 0.5016 0.7950 0.129 Uiso calc R 1
C C13 0.2349(3) 0.4171(3) 0.63483(19) 0.0390(9) Uani d . 1
C C14 0.2570(3) 0.3194(3) 0.67977(19) 0.0386(9) Uani d . 1
C C15 0.1753(3) 0.2775(4) 0.7004(2) 0.0443(10) Uani d . 1
C C16 0.0770(3) 0.3220(4) 0.6744(2) 0.0515(11) Uani d . 1
H H16 0.0239 0.2903 0.6880 0.062 Uiso calc R 1
C C17 0.0586(3) 0.4132(4) 0.6284(2) 0.0490(10) Uani d . 1
C C18 0.1368(3) 0.4626(4) 0.6096(2) 0.0465(10) Uani d . 1
H H18 0.1239 0.5269 0.5798 0.056 Uiso calc R 1
C C19 0.3162(3) 0.4755(4) 0.61679(19) 0.0416(9) Uani d . 1
H H19 0.3008 0.5483 0.5941 0.050 Uiso calc R 1
C C20 0.4814(3) 0.5035(4) 0.6055(2) 0.0514(11) Uani d . 1
H H20A 0.5013 0.5765 0.6316 0.062 Uiso calc R 1
H H20B 0.4504 0.5260 0.5589 0.062 Uiso calc R 1
C C21 0.5724(4) 0.4288(5) 0.6122(3) 0.0802(17) Uani d . 1
H H21A 0.6019 0.4496 0.5772 0.096 Uiso calc R 1
H H21B 0.6234 0.4447 0.6551 0.096 Uiso calc R 1
C C22 0.6222(4) 0.2133(5) 0.5999(3) 0.0667(14) Uani d . 1
H H22 0.6577 0.1818 0.6447 0.080 Uiso calc R 1
C C23 0.5718(5) 0.1118(6) 0.5589(3) 0.105(2) Uani d . 1
H H23A 0.5277 0.0724 0.5801 0.158 Uiso calc R 1
H H23B 0.6226 0.0561 0.5542 0.158 Uiso calc R 1
H H23C 0.5318 0.1402 0.5155 0.158 Uiso calc R 1
C C24 0.7039(4) 0.2647(6) 0.5724(3) 0.097(2) Uani d . 1
H H24A 0.7521 0.2027 0.5713 0.146 Uiso calc R 1
H H24B 0.7391 0.3291 0.6007 0.146 Uiso calc R 1
H H24C 0.6721 0.2946 0.5279 0.146 Uiso calc R 1
H H7A 0.345(4) 0.321(5) 0.494(2) 0.160 Uiso d D 1
H H7B 0.357(4) 0.314(5) 0.4316(14) 0.160 Uiso d D 1

loop_
_atom_site_aniso_label
_atom_site_aniso_U_11
_atom_site_aniso_U_22
_atom_site_aniso_U_33
_atom_site_aniso_U_12
_atom_site_aniso_U_13
_atom_site_aniso_U_23
Co1 0.0399(3) 0.0355(3) 0.0314(3) -0.0051(2) 0.0081(2) 0.0038(2)
Cl1 0.0692(7) 0.0598(8) 0.0507(7) -0.0075(6) -0.0083(6) 0.0086(6)
Cl2 0.0910(9) 0.0537(8) 0.1111(12) -0.0352(7) 0.0308(9) -0.0134(8)
Cl3 0.0700(7) 0.0659(8) 0.0620(8) -0.0096(6) 0.0254(6) 0.0220(6)
Cl4 0.0514(6) 0.0769(9) 0.0754(9) 0.0122(6) 0.0145(6) -0.0071(7)
Cl5 0.0637(7) 0.0597(8) 0.0689(9) 0.0071(6) 0.0211(6) -0.0031(7)
O1 0.0509(15) 0.0350(15) 0.0305(15) -0.0084(12) 0.0073(12) 0.0032(12)
O2 0.0441(14) 0.0414(16) 0.0337(15) -0.0026(12) 0.0113(11) 0.0072(12)
O3 0.105(3) 0.110(3) 0.159(4) 0.014(3) 0.084(3) 0.008(3)
O4 0.071(2) 0.102(3) 0.176(5) 0.010(2) 0.039(3) -0.052(3)
O5 0.126(4) 0.117(4) 0.096(3) -0.018(3) 0.008(3) -0.041(3)
O6 0.128(4) 0.163(5) 0.115(4) 0.043(4) 0.037(3) 0.062(4)
O7 0.158(5) 0.166(5) 0.071(3) -0.089(4) 0.028(3) 0.010(3)
N1 0.0439(17) 0.041(2) 0.0350(19) 0.0039(15) 0.0079(14) 0.0081(15)
N2 0.0489(18) 0.043(2) 0.0352(19) -0.0010(15) 0.0040(15) 0.0029(16)
N3 0.0419(17) 0.0367(19) 0.0317(18) -0.0094(14) 0.0098(14) 0.0073(14)
N4 0.056(2) 0.049(2) 0.057(2) -0.0104(17) 0.0239(18) -0.0021(18)
C1 0.049(2) 0.038(2) 0.041(2) -0.0005(18) 0.0152(19) 0.0040(19)
C2 0.047(2) 0.035(2) 0.033(2) -0.0057(17) 0.0134(17) 0.0017(18)
C3 0.054(2) 0.040(2) 0.038(2) -0.0065(19) 0.0115(18) -0.0014(19)
C4 0.053(2) 0.056(3) 0.047(3) -0.013(2) 0.013(2) -0.011(2)
C5 0.058(3) 0.036(2) 0.066(3) -0.018(2) 0.024(2) -0.009(2)
C6 0.066(3) 0.033(2) 0.060(3) -0.004(2) 0.025(2) 0.002(2)
C7 0.052(2) 0.032(2) 0.051(3) 0.0006(19) 0.017(2) 0.012(2)
C8 0.051(2) 0.051(3) 0.042(3) 0.005(2) 0.0022(19) 0.013(2)
C9 0.054(2) 0.054(3) 0.036(2) 0.006(2) 0.0035(19) 0.006(2)
C10 0.080(3) 0.048(3) 0.041(3) 0.004(2) -0.003(2) -0.004(2)
C11 0.074(3) 0.080(4) 0.053(3) 0.012(3) 0.009(3) -0.022(3)
C12 0.092(4) 0.083(4) 0.068(4) -0.021(3) 0.004(3) -0.014(3)
C13 0.051(2) 0.031(2) 0.035(2) -0.0022(17) 0.0141(17) -0.0005(18)
C14 0.046(2) 0.037(2) 0.033(2) -0.0045(17) 0.0127(17) -0.0051(18)
C15 0.054(2) 0.041(2) 0.038(2) -0.0059(19) 0.0150(18) 0.003(2)
C16 0.053(2) 0.055(3) 0.053(3) -0.010(2) 0.026(2) -0.008(2)
C17 0.050(2) 0.048(3) 0.050(3) 0.003(2) 0.016(2) -0.008(2)
C18 0.057(2) 0.041(2) 0.042(2) 0.0025(19) 0.015(2) 0.001(2)
C19 0.056(2) 0.033(2) 0.035(2) -0.0041(18) 0.0122(18) 0.0043(18)
C20 0.061(3) 0.041(3) 0.052(3) -0.011(2) 0.018(2) 0.006(2)
C21 0.082(4) 0.065(4) 0.111(5) -0.002(3) 0.055(3) 0.024(3)
C22 0.076(3) 0.073(4) 0.064(3) 0.015(3) 0.040(3) 0.013(3)
C23 0.131(5) 0.080(4) 0.137(6) -0.016(4) 0.086(5) -0.030(4)
C24 0.074(3) 0.128(5) 0.109(5) 0.001(4) 0.055(4) -0.010(4)

loop_
_atom_type_symbol
_atom_type_description
_atom_type_scat_dispersion_real
_atom_type_scat_dispersion_imag
_atom_type_scat_source
C C 0.0033 0.0016 'International Tables Vol C Tables 4.2.6.8 and 6.1.1.4'
H H 0.0000 0.0000 'International Tables Vol C Tables 4.2.6.8 and 6.1.1.4'
N N 0.0061 0.0033 'International Tables Vol C Tables 4.2.6.8 and 6.1.1.4'
O O 0.0106 0.0060 'International Tables Vol C Tables 4.2.6.8 and 6.1.1.4'
Cl Cl 0.1484 0.1585 'International Tables Vol C Tables 4.2.6.8 and 6.1.1.4'
Co Co 0.3494 0.9721 'International Tables Vol C Tables 4.2.6.8 and 6.1.1.4'

loop_
_geom_angle_atom_site_label_1
_geom_angle_atom_site_label_2
_geom_angle_atom_site_label_3
_geom_angle
_geom_angle_publ_flag
O2 Co1 O1 89.49(14) n
O2 Co1 N3 92.52(13) n
O1 Co1 N3 86.17(13) n
O2 Co1 N1 86.21(13) n
O1 Co1 N1 92.49(13) n
N3 Co1 N1 178.16(13) n
O2 Co1 N2 88.44(15) n
O1 Co1 N2 176.51(12) n
N3 Co1 N2 96.73(14) n
N1 Co1 N2 84.57(14) n
O2 Co1 N4 174.08(13) n
O1 Co1 N4 87.71(16) n
N3 Co1 N4 82.09(14) n
N1 Co1 N4 99.13(14) n
N2 Co1 N4 94.60(17) n
O4 Cl5 O6 109.3(3) ?
O4 Cl5 O3 110.3(3) ?
O6 Cl5 O3 107.6(3) ?
O4 Cl5 O5 108.2(3) ?
O6 Cl5 O5 109.3(3) ?
O3 Cl5 O5 112.1(3) ?
C2 O1 Co1 123.2(2) ?
C14 O2 Co1 122.0(2) ?
H7A O7 H7B 105(5) ?
C7 N1 C8 120.6(4) ?
C7 N1 Co1 125.2(3) ?
C8 N1 Co1 112.8(3) ?
C9 N2 C10 112.7(3) ?
C9 N2 Co1 106.8(2) ?
C10 N2 Co1 121.2(3) ?
C9 N2 H2 104.9 ?
C10 N2 H2 104.9 ?
Co1 N2 H2 104.9 ?
C19 N3 C20 120.1(3) ?
C19 N3 Co1 123.6(3) ?
C20 N3 Co1 115.0(3) ?
C21 N4 C22 119.6(4) ?
C21 N4 Co1 106.8(3) ?
C22 N4 Co1 125.4(3) ?
C21 N4 H4A 99.5 ?
C22 N4 H4A 99.5 ?
Co1 N4 H4A 99.5 ?
C6 C1 C2 120.2(4) ?
C6 C1 C7 118.1(4) ?
C2 C1 C7 121.7(4) ?
O1 C2 C1 124.8(3) ?
O1 C2 C3 118.1(3) ?
C1 C2 C3 117.0(4) ?
C4 C3 C2 122.2(4) ?
C4 C3 Cl1 119.2(3) ?
C2 C3 Cl1 118.6(3) ?
C3 C4 C5 119.0(4) ?
C3 C4 H4 120.5 ?
C5 C4 H4 120.5 ?
C6 C5 C4 121.1(4) ?
C6 C5 Cl2 120.3(4) ?
C4 C5 Cl2 118.6(3) ?
C5 C6 C1 120.3(4) ?
C5 C6 H6 119.8 ?
C1 C6 H6 119.8 ?
N1 C7 C1 125.2(4) ?
N1 C7 H7 117.4 ?
C1 C7 H7 117.4 ?
N1 C8 C9 106.3(3) ?
N1 C8 H8A 110.5 ?
C9 C8 H8A 110.5 ?
N1 C8 H8B 110.5 ?
C9 C8 H8B 110.5 ?
H8A C8 H8B 108.7 ?
N2 C9 C8 106.3(3) ?
N2 C9 H9A 110.5 ?
C8 C9 H9A 110.5 ?
N2 C9 H9B 110.5 ?
C8 C9 H9B 110.5 ?
H9A C9 H9B 108.7 ?
C11 C10 N2 114.6(4) ?
C11 C10 C12 110.6(4) ?
N2 C10 C12 110.6(4) ?
C11 C10 H10 106.8 ?
N2 C10 H10 106.8 ?
C12 C10 H10 106.8 ?
C10 C11 H11A 109.5 ?
C10 C11 H11B 109.5 ?
H11A C11 H11B 109.5 ?
C10 C11 H11C 109.5 ?
H11A C11 H11C 109.5 ?
H11B C11 H11C 109.5 ?
C10 C12 H12A 109.5 ?
C10 C12 H12B 109.5 ?
H12A C12 H12B 109.5 ?
C10 C12 H12C 109.5 ?
H12A C12 H12C 109.5 ?
H12B C12 H12C 109.5 ?
C18 C13 C14 121.4(4) ?
C18 C13 C19 118.5(4) ?
C14 C13 C19 120.1(4) ?
O2 C14 C15 118.9(4) ?
O2 C14 C13 125.2(3) ?
C15 C14 C13 115.9(4) ?
C16 C15 C14 122.4(4) ?
C16 C15 Cl3 119.9(3) ?
C14 C15 Cl3 117.7(3) ?
C17 C16 C15 119.2(4) ?
C17 C16 H16 120.4 ?
C15 C16 H16 120.4 ?
C18 C17 C16 120.8(4) ?
C18 C17 Cl4 119.7(4) ?
C16 C17 Cl4 119.5(3) ?
C17 C18 C13 120.0(4) ?
C17 C18 H18 120.0 ?
C13 C18 H18 120.0 ?
N3 C19 C13 125.8(4) ?
N3 C19 H19 117.1 ?
C13 C19 H19 117.1 ?
N3 C20 C21 109.9(4) ?
N3 C20 H20A 109.7 ?
C21 C20 H20A 109.7 ?
N3 C20 H20B 109.7 ?
C21 C20 H20B 109.7 ?
H20A C20 H20B 108.2 ?
N4 C21 C20 110.9(4) ?
N4 C21 H21A 109.5 ?
C20 C21 H21A 109.5 ?
N4 C21 H21B 109.5 ?
C20 C21 H21B 109.5 ?
H21A C21 H21B 108.1 ?
C23 C22 N4 111.4(5) ?
C23 C22 C24 109.7(5) ?
N4 C22 C24 114.1(4) ?
C23 C22 H22 107.1 ?
N4 C22 H22 107.1 ?
C24 C22 H22 107.1 ?
C22 C23 H23A 109.5 ?
C22 C23 H23B 109.5 ?
H23A C23 H23B 109.5 ?
C22 C23 H23C 109.5 ?
H23A C23 H23C 109.5 ?
H23B C23 H23C 109.5 ?
C22 C24 H24A 109.5 ?
C22 C24 H24B 109.5 ?
H24A C24 H24B 109.5 ?
C22 C24 H24C 109.5 ?
H24A C24 H24C 109.5 ?
H24B C24 H24C 109.5 ?

loop_
_geom_bond_atom_site_label_1
_geom_bond_atom_site_label_2
_geom_bond_distance
_geom_bond_publ_flag
Co1 O2 1.886(3) y
Co1 O1 1.891(3) y
Co1 N3 1.893(4) y
Co1 N1 1.904(4) y
Co1 N2 1.998(3) y
Co1 N4 2.016(4) y
Cl1 C3 1.715(4) ?
Cl2 C5 1.728(4) ?
Cl3 C15 1.724(4) ?
Cl4 C17 1.739(5) ?
Cl5 O4 1.386(4) ?
Cl5 O6 1.392(5) ?
Cl5 O3 1.401(4) ?
Cl5 O5 1.417(4) ?
O1 C2 1.293(4) ?
O2 C14 1.303(4) ?
O7 H7A 0.87(5) ?
O7 H7B 0.86(3) ?
N1 C7 1.265(5) ?
N1 C8 1.455(5) ?
N2 C9 1.489(5) ?
N2 C10 1.506(5) ?
N2 H2 0.9100 ?
N3 C19 1.264(5) ?
N3 C20 1.469(5) ?
N4 C21 1.434(6) ?
N4 C22 1.489(6) ?
N4 H4A 0.9100 ?
C1 C6 1.396(6) ?
C1 C2 1.401(5) ?
C1 C7 1.428(6) ?
C2 C3 1.413(5) ?
C3 C4 1.368(6) ?
C4 C5 1.378(6) ?
C4 H4 0.9300 ?
C5 C6 1.365(6) ?
C6 H6 0.9300 ?
C7 H7 0.9300 ?
C8 C9 1.494(6) ?
C8 H8A 0.9700 ?
C8 H8B 0.9700 ?
C9 H9A 0.9700 ?
C9 H9B 0.9700 ?
C10 C11 1.505(7) ?
C10 C12 1.528(6) ?
C10 H10 0.9800 ?
C11 H11A 0.9600 ?
C11 H11B 0.9600 ?
C11 H11C 0.9600 ?
C12 H12A 0.9600 ?
C12 H12B 0.9600 ?
C12 H12C 0.9600 ?
C13 C18 1.381(5) ?
C13 C14 1.409(5) ?
C13 C19 1.439(5) ?
C14 C15 1.400(5) ?
C15 C16 1.380(6) ?
C16 C17 1.370(6) ?
C16 H16 0.9300 ?
C17 C18 1.367(6) ?
C18 H18 0.9300 ?
C19 H19 0.9300 ?
C20 C21 1.470(6) ?
C20 H20A 0.9700 ?
C20 H20B 0.9700 ?
C21 H21A 0.9700 ?
C21 H21B 0.9700 ?
C22 C23 1.458(7) ?
C22 C24 1.522(7) ?
C22 H22 0.9800 ?
C23 H23A 0.9600 ?
C23 H23B 0.9600 ?
C23 H23C 0.9600 ?
C24 H24A 0.9600 ?
C24 H24B 0.9600 ?
C24 H24C 0.9600 ?

loop_
_geom_hbond_atom_site_label_D
_geom_hbond_atom_site_label_H
_geom_hbond_atom_site_label_A
_geom_hbond_site_symmetry_A
_geom_hbond_distance_DH
_geom_hbond_distance_HA
_geom_hbond_distance_DA
_geom_hbond_angle_DHA
O7 H7B O4 3_666 0.86(3) 2.29(3) 3.063(8) 149(5)
O7 H7A Cl1 . 0.87(5) 2.68(4) 3.382(6) 140(5)
O7 H7A O1 . 0.87(5) 2.08(4) 2.830(5) 144(6)
N2 H2 O5 2_646 0.91 2.35 3.236(7) 165
N4 H4A O7 . 0.91 2.22 3.106(7) 164
